data_7712229
loop_
_publ_author_name
'Dutton, Jason Laurence'
'Sharp-Bucknall, Lachlan'
'Sceney, Marcus'
'White, Keith Forrest'

_publ_section_title
;
 Synthesis, structural characterization, reactivity and catalytic activity
 of mixed halo/triflate ArI(OTf)(X) species
;
_journal_name_full 'Dalton Transactions'
_journal_paper_doi 10.1039/D3DT00275F
_journal_year 2023
_chemical_formula_sum 'Cs4 O35 W11'
_chemical_formula_weight 3113.99
_space_group_crystal_system monoclinic
_space_group_IT_number 3
_space_group_name_Hall 'P 2y'
_space_group_name_H-M_alt 'P 1 2 1'
_atom_sites_solution_primary dual
_audit_creation_method SHELXL-2017/1
_audit_update_record
;
2022-10-06 deposited with the CCDC.	2023-01-31 downloaded from the CCDC.
;
_cell_angle_alpha 90
_cell_angle_beta 97.962(3)
_cell_angle_gamma 90
_cell_formula_units_Z 1
_cell_length_a 7.3357(5)
_cell_length_b 3.8684(3)
_cell_length_c 26.4516(18)
_cell_measurement_reflns_used 9105
_cell_measurement_temperature 293(2)
_cell_measurement_theta_max 33.22
_cell_measurement_theta_min 2.33
_cell_volume 743.39(9)
_computing_structure_refinement 'SHELXL-2017/1 (Sheldrick, 2017)'
_computing_structure_solution 'SHELXT 2018/2 (Sheldrick, 2018)'
_diffrn_ambient_temperature 293(2)
_diffrn_detector PIXEL
_diffrn_detector_area_resol_mean 7.41
_diffrn_detector_type 'Bruker PHOTON III area detector'
_diffrn_measured_fraction_theta_full 0.999
_diffrn_measured_fraction_theta_max 0.999
_diffrn_measurement_device 'three-circle diffractometer'
_diffrn_measurement_device_type 'Bruker D8 Venture diffractometer'
_diffrn_measurement_method '\w and \f scans'
_diffrn_radiation_monochromator 'Incoatec HELIOS multilayer mirrors'
_diffrn_radiation_type MoK\a
_diffrn_radiation_wavelength 0.71073
_diffrn_reflns_av_R_equivalents 0.0625
_diffrn_reflns_av_unetI/netI 0.0547
_diffrn_reflns_Laue_measured_fraction_full 0.999
_diffrn_reflns_Laue_measured_fraction_max 0.999
_diffrn_reflns_limit_h_max 11
_diffrn_reflns_limit_h_min -11
_diffrn_reflns_limit_k_max 5
_diffrn_reflns_limit_k_min -5
_diffrn_reflns_limit_l_max 40
_diffrn_reflns_limit_l_min -40
_diffrn_reflns_number 21365
_diffrn_reflns_point_group_measured_fraction_full 0.999
_diffrn_reflns_point_group_measured_fraction_max 1.000
_diffrn_reflns_theta_full 25.242
_diffrn_reflns_theta_max 33.223
_diffrn_reflns_theta_min 2.332
_diffrn_source 'Incoatec IuS3.0 microfocus X-ray tube'
_exptl_absorpt_coefficient_mu 47.304
_exptl_absorpt_correction_T_max 0.7465
_exptl_absorpt_correction_T_min 0.4572
_exptl_absorpt_correction_type multi-scan
_exptl_absorpt_process_details
'SADABS-2016/2 (Bruker,2016/2) was used for absorption correction. wR2(int) was 0.1024 before and 0.0599 after correction. The Ratio of minimum to maximum transmission is 0.6125. The \l/2 correction factor is Not present.'
_exptl_crystal_colour colourless
_exptl_crystal_density_diffrn 6.956
_exptl_crystal_description plate
_exptl_crystal_F_000 1314
_exptl_crystal_recrystallization_method 'From the Melt'
_exptl_crystal_size_max 0.050
_exptl_crystal_size_mid 0.040
_exptl_crystal_size_min 0.010
_refine_diff_density_max 6.028
_refine_diff_density_min -9.635
_refine_diff_density_rms 0.688
_refine_ls_abs_structure_details
;
 Twinning involves inversion, so Flack parameter cannot be determined
;
_refine_ls_extinction_method none
_refine_ls_goodness_of_fit_ref 1.044
_refine_ls_hydrogen_treatment undef
_refine_ls_matrix_type full
_refine_ls_number_parameters 169
_refine_ls_number_reflns 5683
_refine_ls_number_restraints 3
_refine_ls_restrained_S_all 1.057
_refine_ls_R_factor_all 0.0550
_refine_ls_R_factor_gt 0.0513
_refine_ls_shift/su_max 8.881
_refine_ls_shift/su_mean 0.422
_refine_ls_structure_factor_coef Fsqd
_refine_ls_weighting_details 'w=1/[\s^2^(Fo^2^)+(0.0738P)^2^+9.7065P] where P=(Fo^2^+2Fc^2^)/3'
_refine_ls_weighting_scheme calc
_refine_ls_wR_factor_gt 0.1260
_refine_ls_wR_factor_ref 0.1289
_reflns_Friedel_coverage 0.777
_reflns_Friedel_fraction_full 1.000
_reflns_Friedel_fraction_max 1.000
_reflns_number_gt 5319
_reflns_number_total 5683
_reflns_threshold_expression 'I > 2\s(I)'
_cod_data_source_file d3dt00275f2.cif
_cod_data_source_block Cs4W11O35
_cod_original_sg_symbol_H-M 'P 2'
_cod_database_code 7712229
_shelx_shelxl_version_number 2017/1
_shelx_space_group_comment
;
The symmetry employed for this shelxl refinement is uniquely defined
by the following loop, which should always be used as a source of
symmetry information in preference to the above space-group names.
They are only intended as comments.
;
_shelx_estimated_absorpt_t_min 0.201
_shelx_estimated_absorpt_t_max 0.649

loop_
_space_group_symop_operation_xyz
'x, y, z'
'-x, y, -z'

loop_
_atom_site_label
_atom_site_type_symbol
_atom_site_fract_x
_atom_site_fract_y
_atom_site_fract_z
_atom_site_U_iso_or_equiv
_atom_site_adp_type
_atom_site_occupancy
_atom_site_site_symmetry_order
_atom_site_calc_flag
_atom_site_refinement_flags_posn
_atom_site_refinement_flags_adp
_atom_site_refinement_flags_occupancy
_atom_site_disorder_assembly
_atom_site_disorder_group
W1 W 0.000000 0.4866(16) 0.000000 0.0348(8) Uani 1 2 d S T P . .
W2 W 0.3137(5) 0.4670(9) 0.12146(7) 0.0231(8) Uani 1 1 d . . . . .
W3A W 0.8116(7) 0.4181(19) 0.12194(8) 0.0112(8) Uani 0.70(2) 1 d . . P . .
W3B W 0.8022(14) 0.560(4) 0.11944(17) 0.0065(18) Uani 0.30(2) 1 d D . P . .
W4A W 0.6219(4) 0.422(6) 0.24750(9) 0.0041(19) Uani 0.54(6) 1 d D . P . .
W4B W 0.6211(6) 0.542(8) 0.24668(18) 0.007(2) Uani 0.46(6) 1 d . . P . .
W5 W 0.9426(3) 0.5497(9) 0.37214(6) 0.0068(3) Uani 1 1 d . . . . .
W6 W 0.4293(3) 0.4319(10) 0.37105(5) 0.0099(3) Uani 1 1 d . . . . .
Cs1 Cs 0.500000 0.000000 0.000000 0.0109(7) Uani 0.816(6) 2 d S T P . .
Cs2 Cs 0.1168(6) -0.0242(19) 0.24685(7) 0.0251(7) Uani 0.943(3) 1 d . . P . .
Cs3 Cs 0.7315(17) 0.0058(17) 0.48963(12) 0.0587(17) Uani 0.648(3) 1 d . . P . .
O1 O 0.000000 0.05(3) 0.000000 0.059(10) Uiso 1 2 d S . P . .
O2 O 0.155(4) 0.483(5) -0.0502(11) 0.014(5) Uiso 1 1 d . . . . .
O3 O 0.211(5) 0.479(6) 0.0513(13) 0.022(7) Uiso 1 1 d . . . . .
O4 O 0.411(4) 0.485(5) 0.1875(13) 0.017(6) Uiso 1 1 d . . . . .
O5 O 0.545(6) 0.482(6) 0.0988(5) 0.016(3) Uiso 1 1 d . . . . .
O6 O 0.070(7) 0.473(7) 0.1382(5) 0.020(3) Uiso 1 1 d . . . . .
O7 O 0.320(4) -0.030(6) 0.1244(7) 0.008(3) Uiso 1 1 d . . . . .
O8 O 0.813(4) 0.003(6) 0.1113(11) 0.026(6) Uiso 1 1 d D . . . .
O9 O 0.771(4) 0.476(5) 0.1869(12) 0.015(6) Uiso 1 1 d . . . . .
O10 O 0.599(4) 0.007(9) 0.2394(6) 0.016(5) Uiso 1 1 d D . . . .
O11 O 0.829(3) 0.483(4) 0.2899(10) 0.007(4) Uiso 1 1 d . . . . .
O12 O 0.455(5) 0.481(6) 0.2897(14) 0.028(8) Uiso 1 1 d . . . . .
O13 O 1.021(5) 0.543(9) 0.4343(13) 0.038(7) Uiso 1 1 d . . . . .
O14 O 0.937(3) 0.020(4) 0.3676(6) 0.003(3) Uiso 1 1 d . . . . .
O15 O 0.691(6) 0.480(7) 0.3776(4) 0.014(3) Uiso 1 1 d . . . . .
O16 O 1.170(6) 0.486(5) 0.3453(5) 0.013(3) Uiso 1 1 d . . . . .
O17 O 0.415(3) 0.468(5) 0.4364(8) 0.009(4) Uiso 1 1 d . . . . .
O18 O 0.428(4) -0.006(5) 0.3554(9) 0.024(5) Uiso 1 1 d . . . . .

loop_
_atom_site_aniso_label
_atom_site_aniso_U_11
_atom_site_aniso_U_22
_atom_site_aniso_U_33
_atom_site_aniso_U_23
_atom_site_aniso_U_13
_atom_site_aniso_U_12
W1 0.0053(6) 0.090(2) 0.0086(5) 0.000 -0.0008(13) 0.000
W2 0.0134(9) 0.041(2) 0.0125(6) -0.0090(5) -0.0051(9) 0.0058(16)
W3A 0.0195(11) 0.004(2) 0.0109(6) -0.0014(7) 0.0066(11) -0.0039(15)
W3B 0.021(2) -0.001(4) -0.0006(14) 0.0003(12) 0.002(2) 0.003(3)
W4A 0.0036(15) 0.000(5) 0.0083(10) -0.0015(10) 0.0000(10) -0.0022(9)
W4B 0.009(2) 0.004(7) 0.0093(14) -0.0064(15) 0.0005(14) -0.0026(12)
W5 0.0039(6) -0.0003(4) 0.0175(6) -0.0036(4) 0.0038(8) -0.0008(9)
W6 0.0067(7) 0.0180(5) 0.0056(5) -0.0041(6) 0.0026(8) -0.0004(10)
Cs1 0.0196(11) -0.0089(16) 0.0213(9) 0.000 0.000(2) 0.000
Cs2 0.0174(8) 0.0338(19) 0.0240(7) -0.0121(12) 0.0022(17) -0.0043(11)
Cs3 0.114(4) 0.035(3) 0.0231(12) 0.0075(19) -0.007(3) 0.029(3)

loop_
_atom_type_symbol
_atom_type_description
_atom_type_scat_dispersion_real
_atom_type_scat_dispersion_imag
_atom_type_scat_source
O O 0.0106 0.0060 'International Tables Vol C Tables 4.2.6.8 and 6.1.1.4'
Cs Cs -0.3680 2.1192 'International Tables Vol C Tables 4.2.6.8 and 6.1.1.4'
W W -0.8490 6.8722 'International Tables Vol C Tables 4.2.6.8 and 6.1.1.4'

loop_
_geom_angle_atom_site_label_1
_geom_angle_atom_site_label_2
_geom_angle_atom_site_label_3
_geom_angle
_geom_angle_site_symmetry_1
_geom_angle_site_symmetry_3
_geom_angle_publ_flag
O1 W1 O2 89.5(6) . 2 ?
O1 W1 O2 89.5(6) . . ?
O2 W1 O2 179.1(13) 2 . ?
O1 W1 O3 89.1(7) . 2 ?
O2 W1 O3 89.6(6) 2 2 ?
O2 W1 O3 90.4(6) . 2 ?
O1 W1 O3 89.1(7) . . ?
O2 W1 O3 90.4(6) 2 . ?
O2 W1 O3 89.6(6) . . ?
O3 W1 O3 178.3(15) 2 . ?
O1 W1 O1 180.000(13) . 1_565 ?
O2 W1 O1 90.5(6) 2 1_565 ?
O2 W1 O1 90.5(6) . 1_565 ?
O3 W1 O1 90.9(7) 2 1_565 ?
O3 W1 O1 90.9(7) . 1_565 ?
O1 W1 Cs1 62.83(8) . 1_455 ?
O2 W1 Cs1 50.7(8) 2 1_455 ?
O2 W1 Cs1 128.7(8) . 1_455 ?
O3 W1 Cs1 50.2(9) 2 1_455 ?
O3 W1 Cs1 128.7(9) . 1_455 ?
O1 W1 Cs1 117.17(8) 1_565 1_455 ?
O1 W1 Cs1 62.83(8) . . ?
O2 W1 Cs1 128.7(8) 2 . ?
O2 W1 Cs1 50.7(8) . . ?
O3 W1 Cs1 128.7(9) 2 . ?
O3 W1 Cs1 50.2(9) . . ?
O1 W1 Cs1 117.17(8) 1_565 . ?
Cs1 W1 Cs1 125.66(15) 1_455 . ?
O1 W1 Cs1 118.43(8) . 1_565 ?
O2 W1 Cs1 128.8(8) 2 1_565 ?
O2 W1 Cs1 51.8(8) . 1_565 ?
O3 W1 Cs1 129.2(9) 2 1_565 ?
O3 W1 Cs1 51.8(9) . 1_565 ?
O1 W1 Cs1 61.57(8) 1_565 1_565 ?
Cs1 W1 Cs1 178.74(15) 1_455 1_565 ?
Cs1 W1 Cs1 55.602(5) . 1_565 ?
O1 W1 Cs1 118.43(8) . 1_465 ?
O2 W1 Cs1 51.8(8) 2 1_465 ?
O2 W1 Cs1 128.8(8) . 1_465 ?
O3 W1 Cs1 51.8(9) 2 1_465 ?
O3 W1 Cs1 129.2(9) . 1_465 ?
O1 W1 Cs1 61.57(8) 1_565 1_465 ?
Cs1 W1 Cs1 55.602(5) 1_455 1_465 ?
Cs1 W1 Cs1 178.74(15) . 1_465 ?
Cs1 W1 Cs1 123.14(15) 1_565 1_465 ?
O4 W2 O5 93.0(12) . . ?
O4 W2 O6 91.9(12) . . ?
O5 W2 O6 174.4(9) . . ?
O4 W2 O3 176.4(11) . . ?
O5 W2 O3 86.7(12) . . ?
O6 W2 O3 88.3(12) . . ?
O4 W2 O7 89.7(9) . . ?
O5 W2 O7 91.5(10) . . ?
O6 W2 O7 91.2(11) . . ?
O3 W2 O7 93.9(9) . . ?
O4 W2 O7 85.3(8) . 1_565 ?
O5 W2 O7 87.9(10) . 1_565 ?
O6 W2 O7 89.7(11) . 1_565 ?
O3 W2 O7 91.0(9) . 1_565 ?
O7 W2 O7 175.0(11) . 1_565 ?
O4 W2 Cs1 130.6(9) . . ?
O5 W2 Cs1 49.3(6) . . ?
O6 W2 Cs1 128.2(7) . . ?
O3 W2 Cs1 51.3(9) . . ?
O7 W2 Cs1 65.2(6) . . ?
O7 W2 Cs1 117.7(6) 1_565 . ?
O4 W2 Cs1 126.6(9) . 1_565 ?
O5 W2 Cs1 48.5(6) . 1_565 ?
O6 W2 Cs1 126.0(6) . 1_565 ?
O3 W2 Cs1 50.9(9) . 1_565 ?
O7 W2 Cs1 120.8(6) . 1_565 ?
O7 W2 Cs1 62.1(6) 1_565 1_565 ?
Cs1 W2 Cs1 55.64(3) . 1_565 ?
O4 W2 Cs2 52.4(9) . . ?
O5 W2 Cs2 133.1(6) . . ?
O6 W2 Cs2 52.4(6) . . ?
O3 W2 Cs2 129.9(10) . . ?
O7 W2 Cs2 62.0(6) . . ?
O7 W2 Cs2 115.1(6) 1_565 . ?
Cs1 W2 Cs2 127.15(11) . . ?
Cs1 W2 Cs2 177.17(11) 1_565 . ?
O4 W2 Cs2 50.2(9) . 1_565 ?
O5 W2 Cs2 130.5(6) . 1_565 ?
O6 W2 Cs2 51.9(7) . 1_565 ?
O3 W2 Cs2 127.9(9) . 1_565 ?
O7 W2 Cs2 115.9(6) . 1_565 ?
O7 W2 Cs2 61.2(6) 1_565 1_565 ?
Cs1 W2 Cs2 178.79(11) . 1_565 ?
Cs1 W2 Cs2 123.21(11) 1_565 1_565 ?
Cs2 W2 Cs2 53.99(5) . 1_565 ?
W3B W3A O8 162.8(11) . . ?
W3B W3A O9 87.6(9) . . ?
O8 W3A O9 107.1(12) . . ?
W3B W3A O6 91.2(16) . 1_655 ?
O8 W3A O6 96.8(14) . 1_655 ?
O9 W3A O6 93.4(11) . 1_655 ?
W3B W3A O2 77.9(8) . 2_655 ?
O8 W3A O2 87.3(12) . 2_655 ?
O9 W3A O2 165.4(10) . 2_655 ?
O6 W3A O2 87.1(11) 1_655 2_655 ?
W3B W3A O5 74.8(15) . . ?
O8 W3A O5 95.8(13) . . ?
O9 W3A O5 89.7(11) . . ?
O6 W3A O5 165.5(12) 1_655 . ?
O2 W3A O5 86.4(10) 2_655 . ?
W3B W3A O8 7.5(16) . 1_565 ?
O8 W3A O8 162.8(17) . 1_565 ?
O9 W3A O8 90.0(10) . 1_565 ?
O6 W3A O8 83.9(12) 1_655 1_565 ?
O2 W3A O8 75.6(9) 2_655 1_565 ?
O5 W3A O8 81.9(10) . 1_565 ?
W3B W3A Cs1 104.7(8) . . ?
O8 W3A Cs1 58.9(10) . . ?
O9 W3A Cs1 131.8(9) . . ?
O6 W3A Cs1 131.8(7) 1_655 . ?
O2 W3A Cs1 53.9(8) 2_655 . ?
O5 W3A Cs1 51.4(5) . . ?
O8 W3A Cs1 108.2(7) 1_565 . ?
W3B W3A Cs2 123.6(8) . 1_655 ?
O8 W3A Cs2 73.3(10) . 1_655 ?
O9 W3A Cs2 54.9(9) . 1_655 ?
O6 W3A Cs2 56.4(6) 1_655 1_655 ?
O2 W3A Cs2 134.8(8) 2_655 1_655 ?
O5 W3A Cs2 134.9(6) . 1_655 ?
O8 W3A Cs2 120.1(7) 1_565 1_655 ?
Cs1 W3A Cs2 131.6(2) . 1_655 ?
W3B W3A Cs2 68.9(8) . 1_665 ?
O8 W3A Cs2 127.6(10) . 1_665 ?
O9 W3A Cs2 48.8(9) . 1_665 ?
O6 W3A Cs2 51.1(7) 1_655 1_665 ?
O2 W3A Cs2 123.8(8) 2_655 1_665 ?
O5 W3A Cs2 124.0(6) . 1_665 ?
O8 W3A Cs2 65.6(7) 1_565 1_665 ?
Cs1 W3A Cs2 173.5(2) . 1_665 ?
Cs2 W3A Cs2 54.74(5) 1_655 1_665 ?
W3B W3A Cs1 49.6(8) . 1_565 ?
O8 W3A Cs1 113.6(10) . 1_565 ?
O9 W3A Cs1 120.6(8) . 1_565 ?
O6 W3A Cs1 121.3(7) 1_655 1_565 ?
O2 W3A Cs1 48.4(8) 2_655 1_565 ?
O5 W3A Cs1 46.1(6) . 1_565 ?
O8 W3A Cs1 53.3(7) 1_565 1_565 ?
Cs1 W3A Cs1 55.10(5) . 1_565 ?
Cs2 W3A Cs1 173.14(18) 1_655 1_565 ?
Cs2 W3A Cs1 118.50(18) 1_665 1_565 ?
W3A W3B O8 170(2) . 1_565 ?
W3A W3B O9 75.1(10) . . ?
O8 W3B O9 107.9(12) 1_565 . ?
W3A W3B O5 88.9(16) . . ?
O8 W3B O5 100.5(14) 1_565 . ?
O9 W3B O5 90.0(12) . . ?
W3A W3B O2 85.8(10) . 2_655 ?
O8 W3B O2 91.0(12) 1_565 2_655 ?
O9 W3B O2 160.8(13) . 2_655 ?
O5 W3B O2 89.4(11) . 2_655 ?
W3A W3B O6 72.6(15) . 1_655 ?
O8 W3B O6 97.8(15) 1_565 1_655 ?
O9 W3B O6 88.7(12) . 1_655 ?
O5 W3B O6 161.2(15) . 1_655 ?
O2 W3B O6 85.7(11) 2_655 1_655 ?
W3A W3B O8 12.8(9) . . ?
O8 W3B O8 165.6(18) 1_565 . ?
O9 W3B O8 86.1(11) . . ?
O5 W3B O8 82.2(12) . . ?
O2 W3B O8 74.8(10) 2_655 . ?
O6 W3B O8 78.9(13) 1_655 . ?
W3A W3B Cs1 124.3(9) . 1_565 ?
O8 W3B Cs1 60.5(10) 1_565 1_565 ?
O9 W3B Cs1 135.1(10) . 1_565 ?
O5 W3B Cs1 54.7(6) . 1_565 ?
O2 W3B Cs1 57.2(8) 2_655 1_565 ?
O6 W3B Cs1 133.9(7) 1_655 1_565 ?
O8 W3B Cs1 111.7(8) . 1_565 ?
W3A W3B Cs2 103.9(8) . 1_665 ?
O8 W3B Cs2 71.7(10) 1_565 1_665 ?
O9 W3B Cs2 54.1(9) . 1_665 ?
O5 W3B Cs2 135.2(7) . 1_665 ?
O2 W3B Cs2 133.5(10) 2_655 1_665 ?
O6 W3B Cs2 56.0(6) 1_655 1_665 ?
O8 W3B Cs2 116.3(9) . 1_665 ?
Cs1 W3B Cs2 131.8(4) 1_565 1_665 ?
W3A W3B Cs1 68.0(8) . . ?
O8 W3B Cs1 116.5(10) 1_565 . ?
O9 W3B Cs1 120.7(10) . . ?
O5 W3B Cs1 46.2(7) . . ?
O2 W3B Cs1 49.0(8) 2_655 . ?
O6 W3B Cs1 120.1(8) 1_655 . ?
O8 W3B Cs1 55.7(8) . . ?
Cs1 W3B Cs1 56.35(8) 1_565 . ?
Cs2 W3B Cs1 171.8(4) 1_665 . ?
W3A W3B Cs2 50.4(7) . 1_655 ?
O8 W3B Cs2 124.8(10) 1_565 1_655 ?
O9 W3B Cs2 45.6(9) . 1_655 ?
O5 W3B Cs2 121.7(7) . 1_655 ?
O2 W3B Cs2 120.5(9) 2_655 1_655 ?
O6 W3B Cs2 48.0(7) 1_655 1_655 ?
O8 W3B Cs2 63.0(8) . 1_655 ?
Cs1 W3B Cs2 174.6(4) 1_565 1_655 ?
Cs2 W3B Cs2 53.54(9) 1_665 1_655 ?
Cs1 W3B Cs2 118.3(4) . 1_655 ?
W4B W4A O10 168.6(10) . . ?
W4B W4A O11 84.3(12) . . ?
O10 W4A O11 106.1(13) . . ?
W4B W4A O12 84.0(15) . . ?
O10 W4A O12 98.2(14) . . ?
O11 W4A O12 100.8(8) . . ?
W4B W4A O4 81.0(9) . . ?
O10 W4A O4 87.9(11) . . ?
O11 W4A O4 162.0(14) . . ?
O12 W4A O4 87.8(14) . . ?
W4B W4A O9 82.5(8) . . ?
O10 W4A O9 93.0(12) . . ?
O11 W4A O9 88.7(11) . . ?
O12 W4A O9 162.6(16) . . ?
O4 W4A O9 79.3(5) . . ?
W4B W4A O10 4.1(9) . 1_565 ?
O10 W4A O10 164.8(13) . 1_565 ?
O11 W4A O10 88.3(11) . 1_565 ?
O12 W4A O10 83.3(13) . 1_565 ?
O4 W4A O10 77.0(10) . 1_565 ?
O9 W4A O10 82.4(10) . 1_565 ?
W4B W4A Cs2 115.7(6) . 1_655 ?
O10 W4A Cs2 69.6(11) . 1_655 ?
O11 W4A Cs2 50.6(8) . 1_655 ?
O12 W4A Cs2 139.1(11) . 1_655 ?
O4 W4A Cs2 128.7(9) . 1_655 ?
O9 W4A Cs2 57.7(8) . 1_655 ?
O10 W4A Cs2 118.7(8) 1_565 1_655 ?
W4B W4A Cs2 114.6(8) . . ?
O10 W4A Cs2 60.4(10) . . ?
O11 W4A Cs2 139.1(9) . . ?
O12 W4A Cs2 49.9(10) . . ?
O4 W4A Cs2 57.8(8) . . ?
O9 W4A Cs2 128.0(9) . . ?
O10 W4A Cs2 111.4(8) 1_565 . ?
Cs2 W4A Cs2 129.6(7) 1_655 . ?
W4B W4A Cs2 59.9(6) . 1_665 ?
O10 W4A Cs2 125.0(11) . 1_665 ?
O11 W4A Cs2 43.3(8) . 1_665 ?
O12 W4A Cs2 127.1(12) . 1_665 ?
O4 W4A Cs2 119.2(9) . 1_665 ?
O9 W4A Cs2 53.0(8) . 1_665 ?
O10 W4A Cs2 63.0(8) 1_565 1_665 ?
Cs2 W4A Cs2 55.95(7) 1_655 1_665 ?
Cs2 W4A Cs2 174.4(6) . 1_665 ?
W4B W4A Cs2 59.6(8) . 1_565 ?
O10 W4A Cs2 115.0(10) . 1_565 ?
O11 W4A Cs2 126.9(10) . 1_565 ?
O12 W4A Cs2 43.0(11) . 1_565 ?
O4 W4A Cs2 52.0(9) . 1_565 ?
O9 W4A Cs2 119.8(9) . 1_565 ?
O10 W4A Cs2 56.7(8) 1_565 1_565 ?
Cs2 W4A Cs2 175.3(6) 1_655 1_565 ?
Cs2 W4A Cs2 55.04(8) . 1_565 ?
Cs2 W4A Cs2 119.4(6) 1_665 1_565 ?
W4A W4B O11 80.8(14) . . ?
W4A W4B O12 81.1(17) . . ?
O11 W4B O12 99.8(8) . . ?
W4A W4B O10 174.9(11) . 1_565 ?
O11 W4B O10 104.3(14) . 1_565 ?
O12 W4B O10 98.1(14) . 1_565 ?
W4A W4B O4 86.1(10) . . ?
O11 W4B O4 163.3(17) . . ?
O12 W4B O4 88.2(14) . . ?
O10 W4B O4 88.9(13) 1_565 . ?
W4A W4B O10 8.9(8) . . ?
O11 W4B O10 88.9(14) . . ?
O12 W4B O10 83.0(14) . . ?
O10 W4B O10 166.3(13) 1_565 . ?
O4 W4B O10 77.5(11) . . ?
W4A W4B O9 84.6(9) . . ?
O11 W4B O9 88.5(11) . . ?
O12 W4B O9 162.0(19) . . ?
O10 W4B O9 95.2(13) 1_565 . ?
O4 W4B O9 80.0(5) . . ?
O10 W4B O9 81.2(11) . . ?
W4A W4B Cs2 114.4(7) . 1_665 ?
O11 W4B Cs2 50.1(8) . 1_665 ?
O12 W4B Cs2 138.6(12) . 1_665 ?
O10 W4B Cs2 69.6(10) 1_565 1_665 ?
O4 W4B Cs2 129.2(11) . 1_665 ?
O10 W4B Cs2 118.3(9) . 1_665 ?
O9 W4B Cs2 58.1(8) . 1_665 ?
W4A W4B Cs2 114.7(8) . 1_565 ?
O11 W4B Cs2 138.4(9) . 1_565 ?
O12 W4B Cs2 49.9(11) . 1_565 ?
O10 W4B Cs2 61.6(10) 1_565 1_565 ?
O4 W4B Cs2 57.2(9) . 1_565 ?
O10 W4B Cs2 110.7(9) . 1_565 ?
O9 W4B Cs2 129.4(10) . 1_565 ?
Cs2 W4B Cs2 130.8(9) 1_665 1_565 ?
W4A W4B Cs2 58.6(6) . 1_655 ?
O11 W4B Cs2 43.9(8) . 1_655 ?
O12 W4B Cs2 126.0(14) . 1_655 ?
O10 W4B Cs2 125.1(10) 1_565 1_655 ?
O4 W4B Cs2 119.8(10) . 1_655 ?
O10 W4B Cs2 62.7(9) . 1_655 ?
O9 W4B Cs2 52.3(8) . 1_655 ?
Cs2 W4B Cs2 55.84(8) 1_665 1_655 ?
Cs2 W4B Cs2 173.3(8) 1_565 1_655 ?
W4A W4B Cs2 59.8(8) . . ?
O11 W4B Cs2 126.3(13) . . ?
O12 W4B Cs2 43.4(11) . . ?
O10 W4B Cs2 116.3(10) 1_565 . ?
O4 W4B Cs2 52.5(9) . . ?
O10 W4B Cs2 55.9(9) . . ?
O9 W4B Cs2 119.2(10) . . ?
Cs2 W4B Cs2 174.1(8) 1_665 . ?
Cs2 W4B Cs2 55.02(9) 1_565 . ?
Cs2 W4B Cs2 118.3(8) 1_655 . ?
O13 W5 O14 94.7(13) . 1_565 ?
O13 W5 O15 97.4(12) . . ?
O14 W5 O15 97.8(10) 1_565 . ?
O13 W5 O16 99.4(13) . . ?
O14 W5 O16 96.6(9) 1_565 . ?
O15 W5 O16 156.8(9) . . ?
O13 W5 O14 92.4(13) . . ?
O14 W5 O14 172.8(10) 1_565 . ?
O15 W5 O14 81.5(10) . . ?
O16 W5 O14 82.0(9) . . ?
O13 W5 O11 172.3(13) . . ?
O14 W5 O11 92.8(7) 1_565 . ?
O15 W5 O11 79.8(7) . . ?
O16 W5 O11 81.4(9) . . ?
O14 W5 O11 80.1(6) . . ?
O13 W5 Cs3 50.8(12) . 1_565 ?
O14 W5 Cs3 67.0(6) 1_565 1_565 ?
O15 W5 Cs3 61.5(6) . 1_565 ?
O16 W5 Cs3 141.5(7) . 1_565 ?
O14 W5 Cs3 118.2(5) . 1_565 ?
O11 W5 Cs3 131.7(6) . 1_565 ?
O13 W5 Cs2 135.0(12) . 1_665 ?
O14 W5 Cs2 63.1(6) 1_565 1_665 ?
O15 W5 Cs2 122.8(5) . 1_665 ?
O16 W5 Cs2 50.3(5) . 1_665 ?
O14 W5 Cs2 111.3(5) . 1_665 ?
O11 W5 Cs2 50.9(6) . 1_665 ?
Cs3 W5 Cs2 130.10(14) 1_565 1_665 ?
O13 W5 Cs3 51.5(12) . . ?
O14 W5 Cs3 122.6(6) 1_565 . ?
O15 W5 Cs3 53.9(5) . . ?
O16 W5 Cs3 129.5(6) . . ?
O14 W5 Cs3 62.6(5) . . ?
O11 W5 Cs3 122.3(6) . . ?
Cs3 W5 Cs3 55.64(10) 1_565 . ?
Cs2 W5 Cs3 172.63(13) 1_665 . ?
O13 W5 Cs2 130.5(11) . 1_655 ?
O14 W5 Cs2 117.9(6) 1_565 1_655 ?
O15 W5 Cs2 112.4(6) . 1_655 ?
O16 W5 Cs2 44.4(7) . 1_655 ?
O14 W5 Cs2 56.5(5) . 1_655 ?
O11 W5 Cs2 45.9(6) . 1_655 ?
Cs3 W5 Cs2 173.33(17) 1_565 1_655 ?
Cs2 W5 Cs2 54.81(4) 1_665 1_655 ?
Cs3 W5 Cs2 119.06(13) . 1_655 ?
O13 W5 Cs3 28.6(13) . 2_766 ?
O14 W5 Cs3 70.3(6) 1_565 2_766 ?
O15 W5 Cs3 114.4(5) . 2_766 ?
O16 W5 Cs3 87.7(6) . 2_766 ?
O14 W5 Cs3 116.6(5) . 2_766 ?
O11 W5 Cs3 158.7(5) . 2_766 ?
Cs3 W5 Cs3 54.4(3) 1_565 2_766 ?
Cs2 W5 Cs3 108.40(14) 1_665 2_766 ?
Cs3 W5 Cs3 78.62(18) . 2_766 ?
Cs2 W5 Cs3 130.63(18) 1_655 2_766 ?
O13 W5 Cs3 30.2(12) . 2_756 ?
O14 W5 Cs3 120.9(6) 1_565 2_756 ?
O15 W5 Cs3 106.2(5) . 2_756 ?
O16 W5 Cs3 81.5(5) . 2_756 ?
O14 W5 Cs3 66.0(5) . 2_756 ?
O11 W5 Cs3 143.7(5) . 2_756 ?
Cs3 W5 Cs3 78.55(18) 1_565 2_756 ?
Cs2 W5 Cs3 130.35(17) 1_665 2_756 ?
Cs3 W5 Cs3 52.3(3) . 2_756 ?
Cs2 W5 Cs3 101.44(13) 1_655 2_756 ?
Cs3 W5 Cs3 50.64(7) 2_766 2_756 ?
O17 W6 O18 108.3(10) . . ?
O17 W6 O15 95.7(8) . . ?
O18 W6 O15 95.0(12) . . ?
O17 W6 O16 98.4(9) . 1_455 ?
O18 W6 O16 92.9(11) . 1_455 ?
O15 W6 O16 160.8(9) . 1_455 ?
O17 W6 O12 170.3(9) . . ?
O18 W6 O12 81.3(10) . . ?
O15 W6 O12 81.9(10) . . ?
O16 W6 O12 82.0(11) 1_455 . ?
O17 W6 O18 96.2(9) . 1_565 ?
O18 W6 O18 155.5(13) . 1_565 ?
O15 W6 O18 84.2(10) . 1_565 ?
O16 W6 O18 81.4(10) 1_455 1_565 ?
O12 W6 O18 74.3(9) . 1_565 ?
O17 W6 Cs3 49.7(7) . . ?
O18 W6 Cs3 76.5(8) . . ?
O15 W6 Cs3 61.4(5) . . ?
O16 W6 Cs3 137.7(6) 1_455 . ?
O12 W6 Cs3 134.5(8) . . ?
O18 W6 Cs3 123.2(6) 1_565 . ?
O17 W6 Cs2 135.7(7) . . ?
O18 W6 Cs2 54.0(8) . . ?
O15 W6 Cs2 123.6(5) . . ?
O16 W6 Cs2 50.1(5) 1_455 . ?
O12 W6 Cs2 51.1(8) . . ?
O18 W6 Cs2 106.5(6) 1_565 . ?
Cs3 W6 Cs2 130.00(15) . . ?
O17 W6 Cs3 47.3(7) . 1_565 ?
O18 W6 Cs3 132.3(8) . 1_565 ?
O15 W6 Cs3 57.5(6) . 1_565 ?
O16 W6 Cs3 126.4(6) 1_455 1_565 ?
O12 W6 Cs3 125.2(8) . 1_565 ?
O18 W6 Cs3 67.0(6) 1_565 1_565 ?
Cs3 W6 Cs3 56.51(9) . 1_565 ?
Cs2 W6 Cs3 173.48(13) . 1_565 ?
O17 W6 Cs2 128.1(7) . 1_565 ?
O18 W6 Cs2 108.1(8) . 1_565 ?
O15 W6 Cs2 116.5(5) . 1_565 ?
O16 W6 Cs2 44.3(6) 1_455 1_565 ?
O12 W6 Cs2 46.9(8) . 1_565 ?
O18 W6 Cs2 52.2(6) 1_565 1_565 ?
Cs3 W6 Cs2 175.32(15) . 1_565 ?
Cs2 W6 Cs2 54.66(4) . 1_565 ?
Cs3 W6 Cs2 118.83(12) 1_565 1_565 ?
O17 W6 Cs3 29.9(6) . 2_656 ?
O18 W6 Cs3 80.8(8) . 2_656 ?
O15 W6 Cs3 110.3(4) . 2_656 ?
O16 W6 Cs3 88.3(6) 1_455 2_656 ?
O12 W6 Cs3 159.2(7) . 2_656 ?
O18 W6 Cs3 122.5(6) 1_565 2_656 ?
Cs3 W6 Cs3 49.9(3) . 2_656 ?
Cs2 W6 Cs3 109.05(13) . 2_656 ?
Cs3 W6 Cs3 75.24(17) 1_565 2_656 ?
Cs2 W6 Cs3 131.04(17) 1_565 2_656 ?
O17 W6 Cs3 27.4(6) . 2_666 ?
O18 W6 Cs3 131.9(8) . 2_666 ?
O15 W6 Cs3 104.2(5) . 2_666 ?
O16 W6 Cs3 83.2(5) 1_455 2_666 ?
O12 W6 Cs3 144.3(7) . 2_666 ?
O18 W6 Cs3 71.4(6) 1_565 2_666 ?
Cs3 W6 Cs3 75.07(18) . 2_666 ?
Cs2 W6 Cs3 131.94(16) . 2_666 ?
Cs3 W6 Cs3 46.8(3) 1_565 2_666 ?
Cs2 W6 Cs3 102.02(13) 1_565 2_666 ?
Cs3 W6 Cs3 51.19(7) 2_656 2_666 ?
O5 Cs1 O5 108.5(7) . 2_655 ?
O5 Cs1 O3 47.5(9) . . ?
O5 Cs1 O3 90.5(8) 2_655 . ?
O5 Cs1 O3 90.5(8) . 2_655 ?
O5 Cs1 O3 47.5(9) 2_655 2_655 ?
O3 Cs1 O3 110.5(10) . 2_655 ?
O5 Cs1 O2 49.3(9) . 2_655 ?
O5 Cs1 O2 89.2(8) 2_655 2_655 ?
O3 Cs1 O2 91.0(5) . 2_655 ?
O3 Cs1 O2 48.1(4) 2_655 2_655 ?
O5 Cs1 O2 89.2(8) . . ?
O5 Cs1 O2 49.3(9) 2_655 . ?
O3 Cs1 O2 48.1(4) . . ?
O3 Cs1 O2 91.0(5) 2_655 . ?
O2 Cs1 O2 110.5(8) 2_655 . ?
O5 Cs1 O5 178.1(6) . 2_645 ?
O5 Cs1 O5 73.5(3) 2_655 2_645 ?
O3 Cs1 O5 133.0(9) . 2_645 ?
O3 Cs1 O5 90.9(8) 2_655 2_645 ?
O2 Cs1 O5 131.3(9) 2_655 2_645 ?
O2 Cs1 O5 92.1(7) . 2_645 ?
O5 Cs1 O5 73.5(3) . 1_545 ?
O5 Cs1 O5 178.1(6) 2_655 1_545 ?
O3 Cs1 O5 90.9(8) . 1_545 ?
O3 Cs1 O5 133.0(9) 2_655 1_545 ?
O2 Cs1 O5 92.1(7) 2_655 1_545 ?
O2 Cs1 O5 131.3(9) . 1_545 ?
O5 Cs1 O5 104.6(7) 2_645 1_545 ?
O5 Cs1 O3 91.1(8) . 1_545 ?
O5 Cs1 O3 133.2(9) 2_655 1_545 ?
O3 Cs1 O3 71.8(7) . 1_545 ?
O3 Cs1 O3 177.7(7) 2_655 1_545 ?
O2 Cs1 O3 132.6(3) 2_655 1_545 ?
O2 Cs1 O3 90.6(4) . 1_545 ?
O5 Cs1 O3 87.4(8) 2_645 1_545 ?
O5 Cs1 O3 46.2(9) 1_545 1_545 ?
O5 Cs1 O3 133.2(9) . 2_645 ?
O5 Cs1 O3 91.1(8) 2_655 2_645 ?
O3 Cs1 O3 177.7(7) . 2_645 ?
O3 Cs1 O3 71.8(7) 2_655 2_645 ?
O2 Cs1 O3 90.6(4) 2_655 2_645 ?
O2 Cs1 O3 132.6(3) . 2_645 ?
O5 Cs1 O3 46.2(9) 2_645 2_645 ?
O5 Cs1 O3 87.4(8) 1_545 2_645 ?
O3 Cs1 O3 105.9(10) 1_545 2_645 ?
O5 Cs1 O2 131.3(9) . 1_545 ?
O5 Cs1 O2 92.1(7) 2_655 1_545 ?
O3 Cs1 O2 90.3(4) . 1_545 ?
O3 Cs1 O2 132.5(4) 2_655 1_545 ?
O2 Cs1 O2 178.1(6) 2_655 1_545 ?
O2 Cs1 O2 71.4(6) . 1_545 ?
O5 Cs1 O2 48.0(9) 2_645 1_545 ?
O5 Cs1 O2 86.5(7) 1_545 1_545 ?
O3 Cs1 O2 46.8(4) 1_545 1_545 ?
O3 Cs1 O2 88.1(4) 2_645 1_545 ?
O5 Cs1 O2 92.1(7) . 2_645 ?
O5 Cs1 O2 131.3(9) 2_655 2_645 ?
O3 Cs1 O2 132.5(4) . 2_645 ?
O3 Cs1 O2 90.3(4) 2_655 2_645 ?
O2 Cs1 O2 71.4(6) 2_655 2_645 ?
O2 Cs1 O2 178.1(6) . 2_645 ?
O5 Cs1 O2 86.5(7) 2_645 2_645 ?
O5 Cs1 O2 48.0(9) 1_545 2_645 ?
O3 Cs1 O2 88.1(4) 1_545 2_645 ?
O3 Cs1 O2 46.8(4) 2_645 2_645 ?
O2 Cs1 O2 106.8(8) 1_545 2_645 ?
O5 Cs1 O8 47.3(7) . . ?
O5 Cs1 O8 132.4(7) 2_655 . ?
O3 Cs1 O8 92.1(8) . . ?
O3 Cs1 O8 87.7(8) 2_655 . ?
O2 Cs1 O8 43.2(6) 2_655 . ?
O2 Cs1 O8 136.5(6) . . ?
O5 Cs1 O8 131.4(7) 2_645 . ?
O5 Cs1 O8 48.9(7) 1_545 . ?
O3 Cs1 O8 92.3(7) 1_545 . ?
O3 Cs1 O8 87.9(7) 2_645 . ?
O2 Cs1 O8 135.4(6) 1_545 . ?
O2 Cs1 O8 44.9(6) 2_645 . ?
O5 Cs1 O8 132.4(7) . 2_655 ?
O5 Cs1 O8 47.3(7) 2_655 2_655 ?
O3 Cs1 O8 87.7(8) . 2_655 ?
O3 Cs1 O8 92.1(8) 2_655 2_655 ?
O2 Cs1 O8 136.5(6) 2_655 2_655 ?
O2 Cs1 O8 43.2(6) . 2_655 ?
O5 Cs1 O8 48.9(7) 2_645 2_655 ?
O5 Cs1 O8 131.4(7) 1_545 2_655 ?
O3 Cs1 O8 87.9(7) 1_545 2_655 ?
O3 Cs1 O8 92.3(7) 2_645 2_655 ?
O2 Cs1 O8 44.9(6) 1_545 2_655 ?
O2 Cs1 O8 135.4(6) 2_645 2_655 ?
O8 Cs1 O8 179.6(7) . 2_655 ?
O5 Cs1 O1 87.7(12) . . ?
O5 Cs1 O1 88.8(12) 2_655 . ?
O3 Cs1 O1 42.4(14) . . ?
O3 Cs1 O1 132.8(14) 2_655 . ?
O2 Cs1 O1 133.3(14) 2_655 . ?
O2 Cs1 O1 41.8(14) . . ?
O5 Cs1 O1 92.3(12) 2_645 . ?
O5 Cs1 O1 91.3(12) 1_545 . ?
O3 Cs1 O1 48.9(14) 1_545 . ?
O3 Cs1 O1 136.1(14) 2_645 . ?
O2 Cs1 O1 48.1(14) 1_545 . ?
O2 Cs1 O1 136.9(14) 2_645 . ?
O8 Cs1 O1 122.9(5) . . ?
O8 Cs1 O1 57.1(5) 2_655 . ?
O5 Cs1 O1 88.8(12) . 1_655 ?
O5 Cs1 O1 87.7(12) 2_655 1_655 ?
O3 Cs1 O1 132.8(14) . 1_655 ?
O3 Cs1 O1 42.4(14) 2_655 1_655 ?
O2 Cs1 O1 41.8(14) 2_655 1_655 ?
O2 Cs1 O1 133.3(14) . 1_655 ?
O5 Cs1 O1 91.3(12) 2_645 1_655 ?
O5 Cs1 O1 92.3(12) 1_545 1_655 ?
O3 Cs1 O1 136.1(14) 1_545 1_655 ?
O3 Cs1 O1 48.9(14) 2_645 1_655 ?
O2 Cs1 O1 136.9(14) 1_545 1_655 ?
O2 Cs1 O1 48.1(14) 2_645 1_655 ?
O8 Cs1 O1 57.1(5) . 1_655 ?
O8 Cs1 O1 122.9(5) 2_655 1_655 ?
O1 Cs1 O1 174(3) . 1_655 ?
O5 Cs1 O7 137.3(7) . 2_655 ?
O5 Cs1 O7 45.8(7) 2_655 2_655 ?
O3 Cs1 O7 136.1(7) . 2_655 ?
O3 Cs1 O7 46.8(7) 2_655 2_655 ?
O2 Cs1 O7 91.6(6) 2_655 2_655 ?
O2 Cs1 O7 90.5(6) . 2_655 ?
O5 Cs1 O7 44.1(6) 2_645 2_655 ?
O5 Cs1 O7 132.8(6) 1_545 2_655 ?
O3 Cs1 O7 131.6(6) 1_545 2_655 ?
O3 Cs1 O7 45.4(7) 2_645 2_655 ?
O2 Cs1 O7 88.4(6) 1_545 2_655 ?
O2 Cs1 O7 89.4(6) 2_645 2_655 ?
O8 Cs1 O7 118.4(5) . 2_655 ?
O8 Cs1 O7 61.6(5) 2_655 2_655 ?
O1 Cs1 O7 118.7(4) . 2_655 ?
O1 Cs1 O7 61.6(4) 1_655 2_655 ?
O5 Cs1 O7 45.8(7) . . ?
O5 Cs1 O7 137.3(7) 2_655 . ?
O3 Cs1 O7 46.8(7) . . ?
O3 Cs1 O7 136.1(7) 2_655 . ?
O2 Cs1 O7 90.5(6) 2_655 . ?
O2 Cs1 O7 91.6(6) . . ?
O5 Cs1 O7 132.8(6) 2_645 . ?
O5 Cs1 O7 44.1(6) 1_545 . ?
O3 Cs1 O7 45.4(7) 1_545 . ?
O3 Cs1 O7 131.6(6) 2_645 . ?
O2 Cs1 O7 89.4(6) 1_545 . ?
O2 Cs1 O7 88.4(6) 2_645 . ?
O8 Cs1 O7 61.6(5) . . ?
O8 Cs1 O7 118.4(5) 2_655 . ?
O1 Cs1 O7 61.6(4) . . ?
O1 Cs1 O7 118.7(4) 1_655 . ?
O7 Cs1 O7 176.4(7) 2_655 . ?
O5 Cs1 Cs1 54.2(4) . 1_565 ?
O5 Cs1 Cs1 54.2(4) 2_655 1_565 ?
O3 Cs1 Cs1 55.2(5) . 1_565 ?
O3 Cs1 Cs1 55.2(5) 2_655 1_565 ?
O2 Cs1 Cs1 55.3(4) 2_655 1_565 ?
O2 Cs1 Cs1 55.3(4) . 1_565 ?
O5 Cs1 Cs1 127.7(3) 2_645 1_565 ?
O5 Cs1 Cs1 127.7(3) 1_545 1_565 ?
O3 Cs1 Cs1 127.0(5) 1_545 1_565 ?
O3 Cs1 Cs1 127.0(5) 2_645 1_565 ?
O2 Cs1 Cs1 126.6(4) 1_545 1_565 ?
O2 Cs1 Cs1 126.6(4) 2_645 1_565 ?
O8 Cs1 Cs1 89.8(4) . 1_565 ?
O8 Cs1 Cs1 89.8(4) 2_655 1_565 ?
O1 Cs1 Cs1 87.0(16) . 1_565 ?
O1 Cs1 Cs1 87.0(16) 1_655 1_565 ?
O7 Cs1 Cs1 91.8(3) 2_655 1_565 ?
O7 Cs1 Cs1 91.8(3) . 1_565 ?
O5 Cs1 Cs1 125.8(4) . 1_545 ?
O5 Cs1 Cs1 125.8(4) 2_655 1_545 ?
O3 Cs1 Cs1 124.8(5) . 1_545 ?
O3 Cs1 Cs1 124.8(5) 2_655 1_545 ?
O2 Cs1 Cs1 124.7(4) 2_655 1_545 ?
O2 Cs1 Cs1 124.7(4) . 1_545 ?
O5 Cs1 Cs1 52.3(3) 2_645 1_545 ?
O5 Cs1 Cs1 52.3(3) 1_545 1_545 ?
O3 Cs1 Cs1 53.0(5) 1_545 1_545 ?
O3 Cs1 Cs1 53.0(5) 2_645 1_545 ?
O2 Cs1 Cs1 53.4(4) 1_545 1_545 ?
O2 Cs1 Cs1 53.4(4) 2_645 1_545 ?
O8 Cs1 Cs1 90.2(4) . 1_545 ?
O8 Cs1 Cs1 90.2(4) 2_655 1_545 ?
O1 Cs1 Cs1 93.0(16) . 1_545 ?
O1 Cs1 Cs1 93.0(16) 1_655 1_545 ?
O7 Cs1 Cs1 88.2(3) 2_655 1_545 ?
O7 Cs1 Cs1 88.2(3) . 1_545 ?
Cs1 Cs1 Cs1 180.0 1_565 1_545 ?
O11 Cs2 O11 74.7(5) 1_445 1_455 ?
O11 Cs2 O16 50.5(8) 1_445 1_445 ?
O11 Cs2 O16 94.9(7) 1_455 1_445 ?
O11 Cs2 O12 92.0(5) 1_445 1_545 ?
O11 Cs2 O12 138.9(4) 1_455 1_545 ?
O16 Cs2 O12 50.2(10) 1_445 1_545 ?
O11 Cs2 O12 138.8(4) 1_445 . ?
O11 Cs2 O12 90.9(5) 1_455 . ?
O16 Cs2 O12 94.1(8) 1_445 . ?
O12 Cs2 O12 73.6(7) 1_545 . ?
O11 Cs2 O16 95.1(7) 1_445 1_455 ?
O11 Cs2 O16 49.8(8) 1_455 1_455 ?
O16 Cs2 O16 73.7(3) 1_445 1_455 ?
O12 Cs2 O16 94.5(8) 1_545 1_455 ?
O12 Cs2 O16 49.6(10) . 1_455 ?
O11 Cs2 O6 130.1(9) 1_445 . ?
O11 Cs2 O6 87.7(8) 1_455 . ?
O16 Cs2 O6 177.3(7) 1_445 . ?
O12 Cs2 O6 127.7(10) 1_545 . ?
O12 Cs2 O6 86.4(9) . . ?
O16 Cs2 O6 108.5(6) 1_455 . ?
O11 Cs2 O9 91.1(6) 1_445 1_455 ?
O11 Cs2 O9 48.1(7) 1_455 1_455 ?
O16 Cs2 O9 135.6(9) 1_445 1_455 ?
O12 Cs2 O9 172.9(8) 1_545 1_455 ?
O12 Cs2 O9 107.8(7) . 1_455 ?
O16 Cs2 O9 91.6(8) 1_455 1_455 ?
O6 Cs2 O9 46.4(10) . 1_455 ?
O11 Cs2 O9 48.4(7) 1_445 1_445 ?
O11 Cs2 O9 91.7(6) 1_455 1_445 ?
O16 Cs2 O9 92.4(8) 1_445 1_445 ?
O12 Cs2 O9 108.4(7) 1_545 1_445 ?
O12 Cs2 O9 172.8(8) . 1_445 ?
O16 Cs2 O9 135.9(9) 1_455 1_445 ?
O6 Cs2 O9 87.0(8) . 1_445 ?
O9 Cs2 O9 69.3(6) 1_455 1_445 ?
O11 Cs2 O18 96.4(6) 1_445 . ?
O11 Cs2 O18 94.9(6) 1_455 . ?
O16 Cs2 O18 48.4(7) 1_445 . ?
O12 Cs2 O18 47.2(7) 1_545 . ?
O12 Cs2 O18 45.7(7) . . ?
O16 Cs2 O18 47.3(7) 1_455 . ?
O6 Cs2 O18 132.0(8) . . ?
O9 Cs2 O18 138.6(6) 1_455 . ?
O9 Cs2 O18 140.6(6) 1_445 . ?
O11 Cs2 O4 109.0(6) 1_445 1_545 ?
O11 Cs2 O4 173.2(7) 1_455 1_545 ?
O16 Cs2 O4 91.8(8) 1_445 1_545 ?
O12 Cs2 O4 47.5(8) 1_545 1_545 ?
O12 Cs2 O4 89.6(7) . 1_545 ?
O16 Cs2 O4 133.9(9) 1_455 1_545 ?
O6 Cs2 O4 85.6(8) . 1_545 ?
O9 Cs2 O4 125.4(3) 1_455 1_545 ?
O9 Cs2 O4 87.0(4) 1_445 1_545 ?
O18 Cs2 O4 90.3(7) . 1_545 ?
O11 Cs2 O4 174.1(7) 1_445 . ?
O11 Cs2 O4 107.2(6) 1_455 . ?
O16 Cs2 O4 133.9(9) 1_445 . ?
O12 Cs2 O4 89.9(7) 1_545 . ?
O12 Cs2 O4 47.0(8) . . ?
O16 Cs2 O4 90.3(8) 1_455 . ?
O6 Cs2 O4 45.3(10) . . ?
O9 Cs2 O4 86.3(4) 1_455 . ?
O9 Cs2 O4 125.7(3) 1_445 . ?
O18 Cs2 O4 89.0(7) . . ?
O4 Cs2 O4 68.5(6) 1_545 . ?
O11 Cs2 O6 88.1(8) 1_445 1_545 ?
O11 Cs2 O6 130.4(9) 1_455 1_545 ?
O16 Cs2 O6 109.3(6) 1_445 1_545 ?
O12 Cs2 O6 86.6(9) 1_545 1_545 ?
O12 Cs2 O6 127.9(10) . 1_545 ?
O16 Cs2 O6 176.6(7) 1_455 1_545 ?
O6 Cs2 O6 68.4(3) . 1_545 ?
O9 Cs2 O6 87.2(8) 1_455 1_545 ?
O9 Cs2 O6 46.3(10) 1_445 1_545 ?
O18 Cs2 O6 133.6(8) . 1_545 ?
O4 Cs2 O6 45.5(10) 1_545 1_545 ?
O4 Cs2 O6 86.5(8) . 1_545 ?
O11 Cs2 O10 138.9(7) 1_445 . ?
O11 Cs2 O10 134.8(7) 1_455 . ?
O16 Cs2 O10 93.2(9) 1_445 . ?
O12 Cs2 O10 46.9(8) 1_545 . ?
O12 Cs2 O10 44.1(8) . . ?
O16 Cs2 O10 90.8(9) 1_455 . ?
O6 Cs2 O10 85.4(9) . . ?
O9 Cs2 O10 129.4(7) 1_455 . ?
O9 Cs2 O10 132.3(7) 1_445 . ?
O18 Cs2 O10 59.5(5) . . ?
O4 Cs2 O10 45.5(7) 1_545 . ?
O4 Cs2 O10 43.1(7) . . ?
O6 Cs2 O10 87.6(9) 1_545 . ?
O11 Cs2 O14 50.9(5) 1_445 1_455 ?
O11 Cs2 O14 47.2(5) 1_455 1_455 ?
O16 Cs2 O14 47.8(6) 1_445 1_455 ?
O12 Cs2 O14 94.2(7) 1_545 1_455 ?
O12 Cs2 O14 91.0(7) . 1_455 ?
O16 Cs2 O14 44.1(6) 1_455 1_455 ?
O6 Cs2 O14 134.8(7) . 1_455 ?
O9 Cs2 O14 92.7(6) 1_455 1_455 ?
O9 Cs2 O14 95.7(6) 1_445 1_455 ?
O18 Cs2 O14 62.6(4) . 1_455 ?
O4 Cs2 O14 139.6(6) 1_545 1_455 ?
O4 Cs2 O14 134.4(6) . 1_455 ?
O6 Cs2 O14 139.0(7) 1_545 1_455 ?
O10 Cs2 O14 122.0(4) . 1_455 ?
O11 Cs2 O7 132.1(6) 1_445 . ?
O11 Cs2 O7 132.2(6) 1_455 . ?
O16 Cs2 O7 132.9(7) 1_445 . ?
O12 Cs2 O7 85.5(8) 1_545 . ?
O12 Cs2 O7 85.9(8) . . ?
O16 Cs2 O7 132.8(7) 1_455 . ?
O6 Cs2 O7 44.5(8) . . ?
O9 Cs2 O7 87.7(6) 1_455 . ?
O9 Cs2 O7 87.3(6) 1_445 . ?
O18 Cs2 O7 115.3(5) . . ?
O4 Cs2 O7 41.1(6) 1_545 . ?
O4 Cs2 O7 42.5(6) . . ?
O6 Cs2 O7 44.1(7) 1_545 . ?
O10 Cs2 O7 55.8(5) . . ?
O14 Cs2 O7 176.9(5) 1_455 . ?
O11 Cs2 O10 47.4(6) 1_445 1_455 ?
O11 Cs2 O10 45.0(6) 1_455 1_455 ?
O16 Cs2 O10 94.0(9) 1_445 1_455 ?
O12 Cs2 O10 139.4(8) 1_545 1_455 ?
O12 Cs2 O10 135.7(8) . 1_455 ?
O16 Cs2 O10 91.7(8) 1_455 1_455 ?
O6 Cs2 O10 87.5(9) . 1_455 ?
O9 Cs2 O10 43.8(6) 1_455 1_455 ?
O9 Cs2 O10 46.8(7) 1_445 1_455 ?
O18 Cs2 O10 126.5(5) . 1_455 ?
O4 Cs2 O10 133.5(7) 1_545 1_455 ?
O4 Cs2 O10 130.2(7) . 1_455 ?
O6 Cs2 O10 89.5(9) 1_545 1_455 ?
O10 Cs2 O10 172.9(8) . 1_455 ?
O14 Cs2 O10 63.8(4) 1_455 1_455 ?
O7 Cs2 O10 118.2(4) . 1_455 ?
O11 Cs2 Cs2 53.1(4) 1_445 1_545 ?
O11 Cs2 Cs2 127.8(4) 1_455 1_545 ?
O16 Cs2 Cs2 53.7(3) 1_445 1_545 ?
O12 Cs2 Cs2 53.5(5) 1_545 1_545 ?
O12 Cs2 Cs2 127.1(5) . 1_545 ?
O16 Cs2 Cs2 127.4(3) 1_455 1_545 ?
O6 Cs2 Cs2 124.1(4) . 1_545 ?
O9 Cs2 Cs2 124.7(4) 1_455 1_545 ?
O9 Cs2 Cs2 55.3(4) 1_445 1_545 ?
O18 Cs2 Cs2 91.2(4) . 1_545 ?
O4 Cs2 Cs2 56.2(4) 1_545 1_545 ?
O4 Cs2 Cs2 124.7(4) . 1_545 ?
O6 Cs2 Cs2 55.7(4) 1_545 1_545 ?
O10 Cs2 Cs2 91.9(6) . 1_545 ?
O14 Cs2 Cs2 92.7(3) 1_455 1_545 ?
O7 Cs2 Cs2 89.6(4) . 1_545 ?
O10 Cs2 Cs2 91.8(6) 1_455 1_545 ?
O11 Cs2 Cs2 126.9(4) 1_445 1_565 ?
O11 Cs2 Cs2 52.2(4) 1_455 1_565 ?
O16 Cs2 Cs2 126.3(3) 1_445 1_565 ?
O12 Cs2 Cs2 126.5(5) 1_545 1_565 ?
O12 Cs2 Cs2 52.9(5) . 1_565 ?
O16 Cs2 Cs2 52.6(3) 1_455 1_565 ?
O6 Cs2 Cs2 55.9(4) . 1_565 ?
O9 Cs2 Cs2 55.3(4) 1_455 1_565 ?
O9 Cs2 Cs2 124.7(4) 1_445 1_565 ?
O18 Cs2 Cs2 88.8(4) . 1_565 ?
O4 Cs2 Cs2 123.8(4) 1_545 1_565 ?
O4 Cs2 Cs2 55.3(4) . 1_565 ?
O6 Cs2 Cs2 124.3(4) 1_545 1_565 ?
O10 Cs2 Cs2 88.1(6) . 1_565 ?
O14 Cs2 Cs2 87.3(3) 1_455 1_565 ?
O7 Cs2 Cs2 90.4(4) . 1_565 ?
O10 Cs2 Cs2 88.2(6) 1_455 1_565 ?
Cs2 Cs2 Cs2 180.0 1_545 1_565 ?
O11 Cs2 O8 91.3(6) 1_445 1_455 ?
O11 Cs2 O8 89.5(6) 1_455 1_455 ?
O16 Cs2 O8 138.1(7) 1_445 1_455 ?
O12 Cs2 O8 130.3(8) 1_545 1_455 ?
O12 Cs2 O8 127.6(7) . 1_455 ?
O16 Cs2 O8 134.5(7) 1_455 1_455 ?
O6 Cs2 O8 41.2(7) . 1_455 ?
O9 Cs2 O8 43.3(6) 1_455 1_455 ?
O9 Cs2 O8 45.7(6) 1_445 1_455 ?
O18 Cs2 O8 171.9(6) . 1_455 ?
O4 Cs2 O8 84.8(7) 1_545 1_455 ?
O4 Cs2 O8 83.2(7) . 1_455 ?
O6 Cs2 O8 44.0(7) 1_545 1_455 ?
O10 Cs2 O8 112.8(5) . 1_455 ?
O14 Cs2 O8 124.8(5) 1_455 1_455 ?
O7 Cs2 O8 57.1(5) . 1_455 ?
O10 Cs2 O8 61.0(5) 1_455 1_455 ?
Cs2 Cs2 O8 91.5(3) 1_545 1_455 ?
Cs2 Cs2 O8 88.5(3) 1_565 1_455 ?
O17 Cs3 O13 98.9(5) 2_656 2_746 ?
O17 Cs3 O17 68.6(7) 2_656 . ?
O13 Cs3 O17 164.4(8) 2_746 . ?
O17 Cs3 O17 78.6(5) 2_656 2_646 ?
O13 Cs3 O17 55.3(5) 2_746 2_646 ?
O17 Cs3 O17 111.4(5) . 2_646 ?
O17 Cs3 O13 55.2(5) 2_656 2_756 ?
O13 Cs3 O13 75.0(7) 2_746 2_756 ?
O17 Cs3 O13 103.3(8) . 2_756 ?
O17 Cs3 O13 104.2(5) 2_646 2_756 ?
O17 Cs3 O13 160.5(8) 2_656 1_545 ?
O13 Cs3 O13 67.3(12) 2_746 1_545 ?
O17 Cs3 O13 127.1(5) . 1_545 ?
O17 Cs3 O13 102.4(8) 2_646 1_545 ?
O13 Cs3 O13 106.5(6) 2_756 1_545 ?
O17 Cs3 O17 111.5(5) 2_656 1_545 ?
O13 Cs3 O17 103.2(8) 2_746 1_545 ?
O17 Cs3 O17 74.4(5) . 1_545 ?
O17 Cs3 O17 64.3(7) 2_646 1_545 ?
O13 Cs3 O17 165.2(8) 2_756 1_545 ?
O13 Cs3 O17 85.8(6) 1_545 1_545 ?
O17 Cs3 O13 102.6(8) 2_656 . ?
O13 Cs3 O13 106.6(6) 2_746 . ?
O17 Cs3 O13 85.8(5) . . ?
O17 Cs3 O13 161.5(7) 2_646 . ?
O13 Cs3 O13 63.5(11) 2_756 . ?
O13 Cs3 O13 70.3(7) 1_545 . ?
O17 Cs3 O13 129.9(4) 1_545 . ?
O17 Cs3 O15 104.4(6) 2_656 . ?
O13 Cs3 O15 146.9(10) 2_746 . ?
O17 Cs3 O15 48.5(8) . . ?
O17 Cs3 O15 152.5(9) 2_646 . ?
O13 Cs3 O15 99.5(8) 2_756 . ?
O13 Cs3 O15 83.8(8) 1_545 . ?
O17 Cs3 O15 89.8(7) 1_545 . ?
O13 Cs3 O15 45.6(8) . . ?
O17 Cs3 Cs3 56.7(4) 2_656 2_656 ?
O13 Cs3 Cs3 113.1(6) 2_746 2_656 ?
O17 Cs3 Cs3 52.6(5) . 2_656 ?
O17 Cs3 Cs3 58.8(4) 2_646 2_656 ?
O13 Cs3 Cs3 111.8(6) 2_756 2_656 ?
O13 Cs3 Cs3 140.4(7) 1_545 2_656 ?
O17 Cs3 Cs3 54.9(4) 1_545 2_656 ?
O13 Cs3 Cs3 137.2(6) . 2_656 ?
O15 Cs3 Cs3 99.4(7) . 2_656 ?
O17 Cs3 O15 153.7(9) 2_656 1_545 ?
O13 Cs3 O15 100.6(8) 2_746 1_545 ?
O17 Cs3 O15 88.9(6) . 1_545 ?
O17 Cs3 O15 98.2(6) 2_646 1_545 ?
O13 Cs3 O15 148.1(10) 2_756 1_545 ?
O13 Cs3 O15 45.8(9) 1_545 1_545 ?
O17 Cs3 O15 46.5(7) 1_545 1_545 ?
O13 Cs3 O15 88.7(8) . 1_545 ?
O15 Cs3 O15 66.7(2) . 1_545 ?
Cs3 Cs3 O15 99.1(7) 2_656 1_545 ?
O17 Cs3 O14 141.9(5) 2_656 . ?
O13 Cs3 O14 107.4(7) 2_746 . ?
O17 Cs3 O14 88.1(5) . . ?
O17 Cs3 O14 139.3(5) 2_646 . ?
O13 Cs3 O14 105.4(7) 2_756 . ?
O13 Cs3 O14 42.2(7) 1_545 . ?
O17 Cs3 O14 89.2(5) 1_545 . ?
O13 Cs3 O14 43.9(6) . . ?
O15 Cs3 O14 41.6(6) . . ?
Cs3 Cs3 O14 130.4(4) 2_656 . ?
O15 Cs3 O14 44.9(6) 1_545 . ?
O17 Cs3 Cs3 52.8(4) 2_656 1_565 ?
O13 Cs3 Cs3 125.5(7) 2_746 1_565 ?
O17 Cs3 Cs3 54.9(4) . 1_565 ?
O17 Cs3 Cs3 131.4(4) 2_646 1_565 ?
O13 Cs3 Cs3 50.5(6) 2_756 1_565 ?
O13 Cs3 Cs3 123.2(7) 1_545 1_565 ?
O17 Cs3 Cs3 129.2(4) 1_545 1_565 ?
O13 Cs3 Cs3 52.9(6) . 1_565 ?
O15 Cs3 Cs3 58.0(4) . 1_565 ?
Cs3 Cs3 Cs3 90.000(2) 2_656 1_565 ?
O15 Cs3 Cs3 124.7(4) 1_545 1_565 ?
O14 Cs3 Cs3 89.2(3) . 1_565 ?
O17 Cs3 Cs3 127.2(4) 2_656 1_545 ?
O13 Cs3 Cs3 54.5(7) 2_746 1_545 ?
O17 Cs3 Cs3 125.1(4) . 1_545 ?
O17 Cs3 Cs3 48.6(4) 2_646 1_545 ?
O13 Cs3 Cs3 129.5(6) 2_756 1_545 ?
O13 Cs3 Cs3 56.8(7) 1_545 1_545 ?
O17 Cs3 Cs3 50.8(4) 1_545 1_545 ?
O13 Cs3 Cs3 127.1(6) . 1_545 ?
O15 Cs3 Cs3 122.0(4) . 1_545 ?
Cs3 Cs3 Cs3 90.000(4) 2_656 1_545 ?
O15 Cs3 Cs3 55.3(4) 1_545 1_545 ?
O14 Cs3 Cs3 90.8(3) . 1_545 ?
Cs3 Cs3 Cs3 180.0 1_565 1_545 ?
O17 Cs3 Cs3 111.0(4) 2_656 2_756 ?
O13 Cs3 Cs3 54.4(6) 2_746 2_756 ?
O17 Cs3 Cs3 137.7(5) . 2_756 ?
O17 Cs3 Cs3 109.7(4) 2_646 2_756 ?
O13 Cs3 Cs3 56.5(6) 2_756 2_756 ?
O13 Cs3 Cs3 50.0(7) 1_545 2_756 ?
O17 Cs3 Cs3 134.5(4) 1_545 2_756 ?
O13 Cs3 Cs3 52.3(6) . 2_756 ?
O15 Cs3 Cs3 94.9(8) . 2_756 ?
Cs3 Cs3 Cs3 163.10(19) 2_656 2_756 ?
O15 Cs3 Cs3 94.8(7) 1_545 2_756 ?
O14 Cs3 Cs3 66.5(4) . 2_756 ?
Cs3 Cs3 Cs3 90.000(2) 1_565 2_756 ?
Cs3 Cs3 Cs3 90.000(2) 1_545 2_756 ?
O17 Cs3 O18 113.2(6) 2_656 . ?
O13 Cs3 O18 142.3(7) 2_746 . ?
O17 Cs3 O18 45.8(5) . . ?
O17 Cs3 O18 110.9(6) 2_646 . ?
O13 Cs3 O18 139.8(7) 2_756 . ?
O13 Cs3 O18 84.9(7) 1_545 . ?
O17 Cs3 O18 47.6(5) 1_545 . ?
O13 Cs3 O18 85.9(7) . . ?
O15 Cs3 O18 42.3(6) . . ?
Cs3 Cs3 O18 72.7(5) 2_656 . ?
O15 Cs3 O18 43.1(6) 1_545 . ?
O14 Cs3 O18 57.7(4) . . ?
Cs3 Cs3 O18 90.7(3) 1_565 . ?
Cs3 Cs3 O18 89.3(3) 1_545 . ?
Cs3 Cs3 O18 124.2(5) 2_756 . ?
O17 Cs3 W6 93.3(4) 2_656 . ?
O13 Cs3 W6 167.3(7) 2_746 . ?
O17 Cs3 W6 25.4(4) . . ?
O17 Cs3 W6 124.7(5) 2_646 . ?
O13 Cs3 W6 115.3(7) 2_756 . ?
O13 Cs3 W6 101.6(6) 1_545 . ?
O17 Cs3 W6 68.7(4) 1_545 . ?
O13 Cs3 W6 73.8(6) . . ?
O15 Cs3 W6 29.0(7) . . ?
Cs3 Cs3 W6 71.0(2) 2_656 . ?
O15 Cs3 W6 66.8(4) 1_545 . ?
O14 Cs3 W6 63.8(3) . . ?
Cs3 Cs3 W6 65.28(11) 1_565 . ?
Cs3 Cs3 W6 114.72(11) 1_545 . ?
Cs3 Cs3 W6 123.9(2) 2_756 . ?
O18 Cs3 W6 25.6(3) . . ?
O17 Cs3 W5 168.4(4) 2_656 1_545 ?
O13 Cs3 W5 89.7(7) 2_746 1_545 ?
O17 Cs3 W5 104.1(4) . 1_545 ?
O17 Cs3 W5 112.8(4) 2_646 1_545 ?
O13 Cs3 W5 120.7(7) 2_756 1_545 ?
O13 Cs3 W5 23.2(6) 1_545 1_545 ?
O17 Cs3 W5 73.7(4) 1_545 1_545 ?
O13 Cs3 W5 67.3(6) . 1_545 ?
O15 Cs3 W5 64.7(5) . 1_545 ?
Cs3 Cs3 W5 126.8(2) 2_656 1_545 ?
O15 Cs3 W5 27.7(7) 1_545 1_545 ?
O14 Cs3 W5 26.6(3) . 1_545 ?
Cs3 Cs3 W5 115.74(10) 1_565 1_545 ?
Cs3 Cs3 W5 64.26(11) 1_545 1_545 ?
Cs3 Cs3 W5 67.9(2) 2_756 1_545 ?
O18 Cs3 W5 62.0(4) . 1_545 ?
W6 Cs3 W5 78.75(6) . 1_545 ?
O17 Cs3 W6 127.5(5) 2_656 1_545 ?
O13 Cs3 W6 112.4(7) 2_746 1_545 ?
O17 Cs3 W6 71.5(4) . 1_545 ?
O17 Cs3 W6 85.7(4) 2_646 1_545 ?
O13 Cs3 W6 170.0(7) 2_756 1_545 ?
O13 Cs3 W6 71.7(6) 1_545 1_545 ?
O17 Cs3 W6 23.1(4) 1_545 1_545 ?
O13 Cs3 W6 107.1(6) . 1_545 ?
O15 Cs3 W6 70.6(5) . 1_545 ?
Cs3 Cs3 W6 72.3(2) 2_656 1_545 ?
O15 Cs3 W6 26.9(7) 1_545 1_545 ?
O14 Cs3 W6 66.4(3) . 1_545 ?
Cs3 Cs3 W6 121.79(8) 1_565 1_545 ?
Cs3 Cs3 W6 58.21(8) 1_545 1_545 ?
Cs3 Cs3 W6 121.4(2) 2_756 1_545 ?
O18 Cs3 W6 31.3(3) . 1_545 ?
W6 Cs3 W6 56.51(9) . 1_545 ?
W5 Cs3 W6 54.46(6) 1_545 1_545 ?
O17 Cs3 W5 112.9(4) 2_656 . ?
O13 Cs3 W5 121.8(7) 2_746 . ?
O17 Cs3 W5 73.0(4) . . ?
O17 Cs3 W5 168.4(4) 2_646 . ?
O13 Cs3 W5 84.7(6) 2_756 . ?
O13 Cs3 W5 67.5(6) 1_545 . ?
O17 Cs3 W5 108.0(4) 1_545 . ?
O13 Cs3 W5 22.3(6) . . ?
O15 Cs3 W5 26.2(7) . . ?
Cs3 Cs3 W5 125.2(2) 2_656 . ?
O15 Cs3 W5 70.7(5) 1_545 . ?
O14 Cs3 W5 29.1(3) . . ?
Cs3 Cs3 W5 60.10(9) 1_565 . ?
Cs3 Cs3 W5 119.90(9) 1_545 . ?
Cs3 Cs3 W5 68.7(2) 2_756 . ?
O18 Cs3 W5 63.8(4) . . ?
W6 Cs3 W5 55.19(6) . . ?
W5 Cs3 W5 55.64(10) 1_545 . ?
W6 Cs3 W5 85.61(6) 1_545 . ?
W1 O1 W1 180.0 . 1_545 ?
W1 O1 Cs1 93.0(16) . 1_455 ?
W1 O1 Cs1 87.0(16) 1_545 1_455 ?
W1 O1 Cs1 93.0(16) . . ?
W1 O1 Cs1 87.0(16) 1_545 . ?
Cs1 O1 Cs1 174(3) 1_455 . ?
W1 O2 W3B 151.0(17) . 2_655 ?
W1 O2 W3A 149.5(17) . 2_655 ?
W3B O2 W3A 16.4(4) 2_655 2_655 ?
W1 O2 Cs1 103.2(11) . . ?
W3B O2 Cs1 104.7(11) 2_655 . ?
W3A O2 Cs1 97.2(10) 2_655 . ?
W1 O2 Cs1 102.3(10) . 1_565 ?
W3B O2 Cs1 94.0(10) 2_655 1_565 ?
W3A O2 Cs1 105.6(11) 2_655 1_565 ?
Cs1 O2 Cs1 71.4(6) . 1_565 ?
W2 O3 W1 150(2) . . ?
W2 O3 Cs1 101.5(12) . . ?
W1 O3 Cs1 102.9(12) . . ?
W2 O3 Cs1 102.9(12) . 1_565 ?
W1 O3 Cs1 101.5(12) . 1_565 ?
Cs1 O3 Cs1 71.8(7) . 1_565 ?
W2 O4 W4B 154.7(19) . . ?
W2 O4 W4A 153.7(18) . . ?
W4B O4 W4A 13.0(3) . . ?
W2 O4 Cs2 106.0(12) . 1_565 ?
W4B O4 Cs2 92.5(11) . 1_565 ?
W4A O4 Cs2 99.5(12) . 1_565 ?
W2 O4 Cs2 103.3(11) . . ?
W4B O4 Cs2 99.5(12) . . ?
W4A O4 Cs2 91.8(10) . . ?
Cs2 O4 Cs2 68.5(6) 1_565 . ?
W2 O5 W3B 144.4(8) . . ?
W2 O5 W3A 142.6(8) . . ?
W3B O5 W3A 16.3(5) . . ?
W2 O5 Cs1 104.2(11) . . ?
W3B O5 Cs1 108.2(13) . . ?
W3A O5 Cs1 99.6(11) . . ?
W2 O5 Cs1 106.1(12) . 1_565 ?
W3B O5 Cs1 96.8(11) . 1_565 ?
W3A O5 Cs1 108.1(12) . 1_565 ?
Cs1 O5 Cs1 73.5(3) . 1_565 ?
W3A O6 W2 152.6(9) 1_455 . ?
W3A O6 W3B 16.2(5) 1_455 1_455 ?
W2 O6 W3B 150.8(9) . 1_455 ?
W3A O6 Cs2 96.2(12) 1_455 . ?
W2 O6 Cs2 101.6(12) . . ?
W3B O6 Cs2 106.5(14) 1_455 . ?
W3A O6 Cs2 103.5(14) 1_455 1_565 ?
W2 O6 Cs2 102.4(12) . 1_565 ?
W3B O6 Cs2 95.4(12) 1_455 1_565 ?
Cs2 O6 Cs2 68.4(3) . 1_565 ?
W2 O7 W2 175.0(12) . 1_545 ?
W2 O7 Cs1 86.7(7) . . ?
W2 O7 Cs1 90.3(7) 1_545 . ?
W2 O7 Cs2 91.0(7) . . ?
W2 O7 Cs2 91.8(7) 1_545 . ?
Cs1 O7 Cs2 176.6(7) . . ?
W3B O8 W3A 162.2(19) 1_545 . ?
W3B O8 W3A 2.4(5) 1_545 1_545 ?
W3A O8 W3A 162.8(17) . 1_545 ?
W3B O8 W3B 165.6(18) 1_545 . ?
W3A O8 W3B 4.3(3) . . ?
W3A O8 W3B 166.6(15) 1_545 . ?
W3B O8 Cs1 93.8(11) 1_545 . ?
W3A O8 Cs1 97.4(11) . . ?
W3A O8 Cs1 95.0(8) 1_545 . ?
W3B O8 Cs1 93.3(9) . . ?
W3B O8 Cs2 83.7(10) 1_545 1_655 ?
W3A O8 Cs2 83.5(10) . 1_655 ?
W3A O8 Cs2 82.7(8) 1_545 1_655 ?
W3B O8 Cs2 87.7(8) . 1_655 ?
Cs1 O8 Cs2 172.8(10) . 1_655 ?
W3A O9 W3B 17.4(4) . . ?
W3A O9 W4B 157.4(17) . . ?
W3B O9 W4B 149.5(17) . . ?
W3A O9 W4A 154.3(17) . . ?
W3B O9 W4A 155.1(17) . . ?
W4B O9 W4A 12.9(3) . . ?
W3A O9 Cs2 99.5(11) . 1_655 ?
W3B O9 Cs2 111.5(12) . 1_655 ?
W4B O9 Cs2 99.0(11) . 1_655 ?
W4A O9 Cs2 91.3(10) . 1_655 ?
W3A O9 Cs2 107.8(12) . 1_665 ?
W3B O9 Cs2 99.6(11) . 1_665 ?
W4B O9 Cs2 90.8(10) . 1_665 ?
W4A O9 Cs2 97.8(11) . 1_665 ?
Cs2 O9 Cs2 69.3(6) 1_655 1_665 ?
W4A O10 W4B 163.8(14) . 1_545 ?
W4A O10 W4B 2.5(2) . . ?
W4B O10 W4B 166.3(13) 1_545 . ?
W4A O10 W4A 164.8(13) . 1_545 ?
W4B O10 W4A 1.0(2) 1_545 1_545 ?
W4B O10 W4A 167.3(11) . 1_545 ?
W4A O10 Cs2 96.3(12) . . ?
W4B O10 Cs2 91.9(11) 1_545 . ?
W4B O10 Cs2 95.3(10) . . ?
W4A O10 Cs2 91.2(10) 1_545 . ?
W4A O10 Cs2 86.6(11) . 1_655 ?
W4B O10 Cs2 83.7(10) 1_545 1_655 ?
W4B O10 Cs2 87.9(10) . 1_655 ?
W4A O10 Cs2 84.5(9) 1_545 1_655 ?
Cs2 O10 Cs2 172.9(8) . 1_655 ?
W4A O11 W4B 15.0(3) . . ?
W4A O11 W5 143.2(13) . . ?
W4B O11 W5 141.0(13) . . ?
W4A O11 Cs2 114.1(11) . 1_665 ?
W4B O11 Cs2 104.2(11) . 1_665 ?
W5 O11 Cs2 96.0(7) . 1_665 ?
W4A O11 Cs2 104.0(10) . 1_655 ?
W4B O11 Cs2 113.3(11) . 1_655 ?
W5 O11 Cs2 104.0(8) . 1_655 ?
Cs2 O11 Cs2 74.7(5) 1_665 1_655 ?
W4A O12 W4B 15.0(4) . . ?
W4A O12 W6 139.9(18) . . ?
W4B O12 W6 142.5(19) . . ?
W4A O12 Cs2 114.7(15) . 1_565 ?
W4B O12 Cs2 104.8(14) . 1_565 ?
W6 O12 Cs2 103.3(11) . 1_565 ?
W4A O12 Cs2 105.2(14) . . ?
W4B O12 Cs2 114.3(15) . . ?
W6 O12 Cs2 97.2(11) . . ?
Cs2 O12 Cs2 73.6(7) 1_565 . ?
W5 O13 Cs3 136.5(18) . 2_766 ?
W5 O13 Cs3 134.9(17) . 2_756 ?
Cs3 O13 Cs3 75.0(7) 2_766 2_756 ?
W5 O13 Cs3 106.0(14) . 1_565 ?
Cs3 O13 Cs3 75.6(9) 2_766 1_565 ?
Cs3 O13 Cs3 114.4(10) 2_756 1_565 ?
W5 O13 Cs3 106.3(15) . . ?
Cs3 O13 Cs3 114.5(10) 2_766 . ?
Cs3 O13 Cs3 71.2(8) 2_756 . ?
Cs3 O13 Cs3 70.3(7) 1_565 . ?
W5 O14 W5 172.8(10) 1_545 . ?
W5 O14 Cs2 90.2(6) 1_545 1_655 ?
W5 O14 Cs2 95.3(6) . 1_655 ?
W5 O14 Cs3 86.4(6) 1_545 . ?
W5 O14 Cs3 88.3(6) . . ?
Cs2 O14 Cs3 175.8(6) 1_655 . ?
W5 O15 W6 170.1(8) . . ?
W5 O15 Cs3 99.9(10) . . ?
W6 O15 Cs3 89.6(9) . . ?
W5 O15 Cs3 90.7(9) . 1_565 ?
W6 O15 Cs3 95.6(10) . 1_565 ?
Cs3 O15 Cs3 66.7(2) . 1_565 ?
W5 O16 W6 138.1(7) . 1_655 ?
W5 O16 Cs2 102.2(11) . 1_665 ?
W6 O16 Cs2 110.6(13) 1_655 1_665 ?
W5 O16 Cs2 111.2(13) . 1_655 ?
W6 O16 Cs2 102.6(11) 1_655 1_655 ?
Cs2 O16 Cs2 73.7(3) 1_665 1_655 ?
W6 O17 Cs3 132.9(9) . 2_656 ?
W6 O17 Cs3 104.9(8) . . ?
Cs3 O17 Cs3 70.7(6) 2_656 . ?
W6 O17 Cs3 137.7(9) . 2_666 ?
Cs3 O17 Cs3 78.6(5) 2_656 2_666 ?
Cs3 O17 Cs3 113.4(7) . 2_666 ?
W6 O17 Cs3 109.7(9) . 1_565 ?
Cs3 O17 Cs3 113.5(7) 2_656 1_565 ?
Cs3 O17 Cs3 74.4(5) . 1_565 ?
Cs3 O17 Cs3 66.2(5) 2_666 1_565 ?
W6 O18 W6 155.5(13) . 1_545 ?
W6 O18 Cs2 101.5(9) . . ?
W6 O18 Cs2 97.0(7) 1_545 . ?
W6 O18 Cs3 77.9(8) . . ?
W6 O18 Cs3 81.7(6) 1_545 . ?
Cs2 O18 Cs3 172.6(9) . . ?

loop_
_geom_bond_atom_site_label_1
_geom_bond_atom_site_label_2
_geom_bond_distance
_geom_bond_site_symmetry_2
_geom_bond_publ_flag
W1 O1 1.69(10) . ?
W1 O2 1.86(3) 2 ?
W1 O2 1.86(3) . ?
W1 O3 1.91(3) 2 ?
W1 O3 1.91(3) . ?
W1 O1 2.18(10) 1_565 ?
W1 Cs1 4.123(3) 1_455 ?
W1 Cs1 4.123(3) . ?
W1 Cs1 4.171(3) 1_565 ?
W1 Cs1 4.171(3) 1_465 ?
W2 O4 1.79(3) . ?
W2 O5 1.88(4) . ?
W2 O6 1.90(5) . ?
W2 O3 1.90(3) . ?
W2 O7 1.93(2) . ?
W2 O7 1.95(2) 1_565 ?
W2 Cs1 4.083(3) . ?
W2 Cs1 4.202(3) 1_565 ?
W2 Cs2 4.245(5) . ?
W2 Cs2 4.276(5) 1_565 ?
W3A W3B 0.556(11) . ?
W3A O8 1.63(2) . ?
W3A O9 1.80(3) . ?
W3A O6 1.90(5) 1_655 ?
W3A O2 1.96(3) 2_655 ?
W3A O5 1.98(4) . ?
W3A O8 2.28(2) 1_565 ?
W3A Cs1 4.025(3) . ?
W3A Cs2 4.100(6) 1_655 ?
W3A Cs2 4.305(5) 1_665 ?
W3A Cs1 4.319(6) 1_565 ?
W3B O8 1.73(3) 1_565 ?
W3B O9 1.86(3) . ?
W3B O5 1.91(4) . ?
W3B O2 1.92(3) 2_655 ?
W3B O6 1.99(5) 1_655 ?
W3B O8 2.17(3) . ?
W3B Cs1 3.982(10) 1_565 ?
W3B Cs2 4.137(8) 1_665 ?
W3B Cs1 4.201(9) . ?
W3B Cs2 4.431(11) 1_655 ?
W4A W4B 0.465(9) . ?
W4A O10 1.63(4) . ?
W4A O11 1.78(2) . ?
W4A O12 1.78(4) . ?
W4A O4 2.07(3) . ?
W4A O9 2.07(3) . ?
W4A O10 2.28(4) 1_565 ?
W4A Cs2 4.022(13) 1_655 ?
W4A Cs2 4.086(11) . ?
W4A Cs2 4.217(13) 1_665 ?
W4A Cs2 4.278(14) 1_565 ?
W4B O11 1.79(2) . ?
W4B O12 1.79(4) . ?
W4B O10 1.81(4) 1_565 ?
W4B O4 2.05(3) . ?
W4B O10 2.08(4) . ?
W4B O9 2.07(3) . ?
W4B Cs2 4.004(15) 1_665 ?
W4B Cs2 4.063(15) 1_565 ?
W4B Cs2 4.244(18) 1_655 ?
W4B Cs2 4.300(18) . ?
W5 O13 1.67(3) . ?
W5 O14 1.822(17) 1_565 ?
W5 O15 1.89(4) . ?
W5 O16 1.92(4) . ?
W5 O14 2.054(17) . ?
W5 O11 2.23(3) . ?
W5 Cs3 4.062(7) 1_565 ?
W5 Cs2 4.063(4) 1_665 ?
W5 Cs3 4.221(8) . ?
W5 Cs2 4.326(5) 1_655 ?
W5 Cs3 4.447(6) 2_766 ?
W5 Cs3 4.592(7) 2_756 ?
W6 O17 1.75(2) . ?
W6 O18 1.75(2) . ?
W6 O15 1.91(4) . ?
W6 O16 1.94(4) 1_455 ?
W6 O12 2.19(4) . ?
W6 O18 2.21(2) 1_565 ?
W6 Cs3 3.943(6) . ?
W6 Cs2 4.132(4) . ?
W6 Cs3 4.214(7) 1_565 ?
W6 Cs2 4.288(5) 1_565 ?
W6 Cs3 4.347(6) 2_656 ?
W6 Cs3 4.594(7) 2_666 ?
Cs1 O5 3.192(17) . ?
Cs1 O5 3.192(17) 2_655 ?
Cs1 O3 3.25(3) . ?
Cs1 O3 3.25(3) 2_655 ?
Cs1 O2 3.28(3) 2_655 ?
Cs1 O2 3.28(3) . ?
Cs1 O5 3.274(17) 2_645 ?
Cs1 O5 3.274(17) 1_545 ?
Cs1 O3 3.35(3) 1_545 ?
Cs1 O3 3.35(3) 2_645 ?
Cs1 O2 3.36(3) 1_545 ?
Cs1 O2 3.36(3) 2_645 ?
Cs1 O8 3.47(3) . ?
Cs1 O8 3.47(3) 2_655 ?
Cs1 O1 3.673(5) . ?
Cs1 O1 3.673(5) 1_655 ?
Cs1 O7 3.714(19) 2_655 ?
Cs1 O7 3.714(19) . ?
Cs1 Cs1 3.8684(3) 1_565 ?
Cs1 Cs1 3.8684(3) 1_545 ?
Cs2 O11 3.17(2) 1_445 ?
Cs2 O11 3.20(2) 1_455 ?
Cs2 O16 3.200(16) 1_445 ?
Cs2 O12 3.22(3) 1_545 ?
Cs2 O12 3.24(3) . ?
Cs2 O16 3.248(17) 1_455 ?
Cs2 O6 3.435(19) . ?
Cs2 O9 3.40(3) 1_455 ?
Cs2 O9 3.40(3) 1_445 ?
Cs2 O18 3.41(2) . ?
Cs2 O4 3.42(3) 1_545 ?
Cs2 O4 3.46(3) . ?
Cs2 O6 3.45(2) 1_545 ?
Cs2 O10 3.58(3) . ?
Cs2 O14 3.624(18) 1_455 ?
Cs2 O7 3.75(2) . ?
Cs2 O10 3.77(3) 1_455 ?
Cs2 Cs2 3.8684(3) 1_545 ?
Cs2 Cs2 3.8684(3) 1_565 ?
Cs2 O8 3.95(3) 1_455 ?
Cs3 O17 2.96(2) 2_656 ?
Cs3 O13 3.09(4) 2_746 ?
Cs3 O17 3.11(2) . ?
Cs3 O17 3.14(2) 2_646 ?
Cs3 O13 3.26(3) 2_756 ?
Cs3 O13 3.27(4) 1_545 ?
Cs3 O17 3.29(2) 1_545 ?
Cs3 O13 3.44(4) . ?
Cs3 O15 3.462(17) . ?
Cs3 Cs3 3.51(2) 2_656 ?
Cs3 O15 3.571(18) 1_545 ?
Cs3 O14 3.748(18) . ?
Cs3 Cs3 3.8684(3) 1_565 ?
Cs3 Cs3 3.8684(3) 1_545 ?
Cs3 Cs3 3.90(2) 2_756 ?
Cs3 O18 3.92(2) . ?
